data_4061680
_publ_section_title
;
Exploring the Influence of Ligand Charge and Geometry on the Properties of
 New Coordinatively Unsaturated Cp*Ru(kappa2-P,N) Complexes
;
_journal_name_full Organometallics
_journal_paper_doi 10.1021/om050534e
_journal_year 2005
_chemical_formula_moiety 'C27 H40 N P Ru'
_chemical_formula_sum 'C27 H40 N P Ru'
_chemical_formula_weight 510.64
_space_group_IT_number 14
_symmetry_cell_setting monoclinic
_symmetry_space_group_name_Hall '-P 2ybc'
_symmetry_space_group_name_H-M 'P 1 21/c 1'
_cell_angle_alpha 90.00
_cell_angle_beta 95.5325(7)
_cell_angle_gamma 90.00
_cell_formula_units_Z 4
_cell_length_a 14.0492(5)
_cell_length_b 16.1616(6)
_cell_length_c 11.0248(4)
_cell_measurement_temperature 193(2)
_cell_volume 2491.60(16)
_diffrn_ambient_temperature 193(2)
_exptl_crystal_density_diffrn 1.361
_cod_depositor_comments
;
The following automatic conversions were performed:
'_symmetry_cell_setting' value 'Monoclinic' changed to 'monoclinic'
according to '/home/saulius/struct/CIF-dictionaries/cif_core.dic'
dictionary named 'cif_core.dic' version 2.4.1 from 2010-06-29.

Automatic conversion script
Id: cif_fix_enum 1527 2010-12-29 10:47:43Z saulius 
;
_cod_original_sg_symbol_H-M 'P 21/c'
_cod_database_code 4061680

loop_
_symmetry_equiv_pos_as_xyz
'x, y, z'
'-x, y+1/2, -z+1/2'
'-x, -y, -z'
'x, -y-1/2, z-1/2'

loop_
_atom_site_label
_atom_site_type_symbol
_atom_site_fract_x
_atom_site_fract_y
_atom_site_fract_z
_atom_site_U_iso_or_equiv
_atom_site_adp_type
_atom_site_occupancy
_atom_site_symmetry_multiplicity
_atom_site_calc_flag
_atom_site_refinement_flags
_atom_site_disorder_assembly
_atom_site_disorder_group
Ru Ru 0.290299(14) -0.017222(13) 0.248854(17) 0.02439(7) Uani 1 1 d . A .
H1 H 0.195(2) -0.0489(19) 0.220(3) 0.047(8) Uiso 1 1 d . . .
P P 0.19998(5) 0.09559(4) 0.26443(5) 0.02317(14) Uani 1 1 d . . .
N N 0.22446(15) -0.02204(13) 0.50447(18) 0.0289(5) Uani 1 1 d . A .
C1 C 0.09155(19) 0.05212(17) 0.5929(2) 0.0310(6) Uani 1 1 d . A .
H1A H 0.0532 0.0018 0.6046 0.037 Uiso 1 1 calc R . .
H1B H 0.1288 0.0665 0.6709 0.037 Uiso 1 1 calc R . .
C2 C 0.15624(18) 0.03993(15) 0.4924(2) 0.0264(5) Uani 1 1 d . . .
C3 C 0.13653(18) 0.09497(15) 0.3999(2) 0.0263(5) Uani 1 1 d . A .
C3A C 0.05738(18) 0.14875(16) 0.4337(2) 0.0274(5) Uani 1 1 d . . .
C4 C 0.00776(19) 0.21403(16) 0.3751(2) 0.0305(6) Uani 1 1 d . A .
H4 H 0.0247 0.2331 0.2986 0.037 Uiso 1 1 calc R . .
C5 C -0.0668(2) 0.25127(18) 0.4289(3) 0.0367(6) Uani 1 1 d . . .
H5 H -0.0998 0.2966 0.3892 0.044 Uiso 1 1 calc R A .
C6 C -0.0939(2) 0.22358(18) 0.5392(3) 0.0396(7) Uani 1 1 d . A .
H6 H -0.1454 0.2494 0.5742 0.048 Uiso 1 1 calc R . .
C7 C -0.0458(2) 0.15809(18) 0.5985(2) 0.0363(6) Uani 1 1 d . . .
H7 H -0.0645 0.1382 0.6737 0.044 Uiso 1 1 calc R A .
C7A C 0.02953(19) 0.12223(16) 0.5468(2) 0.0293(6) Uani 1 1 d . A .
C10 C 0.38331(19) 0.00711(16) 0.0858(2) 0.0299(6) Uani 1 1 d . . .
C11 C 0.44115(19) 0.00715(18) 0.1988(3) 0.0357(6) Uani 1 1 d . A .
C12 C 0.4372(2) -0.0730(2) 0.2499(2) 0.0397(7) Uani 1 1 d . . .
C13 C 0.3732(2) -0.12167(17) 0.1727(3) 0.0353(6) Uani 1 1 d . A .
C14 C 0.33990(18) -0.07126(16) 0.0709(2) 0.0289(6) Uani 1 1 d . A .
C15 C 0.3829(2) 0.07455(18) -0.0080(3) 0.0431(7) Uani 1 1 d . A .
H15A H 0.3790 0.1285 0.0318 0.052 Uiso 1 1 calc R . .
H15B H 0.3276 0.0675 -0.0684 0.052 Uiso 1 1 calc R . .
H15C H 0.4419 0.0717 -0.0487 0.052 Uiso 1 1 calc R . .
C16 C 0.5096(2) 0.0754(2) 0.2414(3) 0.0614(10) Uani 1 1 d . . .
H16A H 0.5705 0.0670 0.2067 0.074 Uiso 1 1 calc R A .
H16B H 0.5203 0.0745 0.3305 0.074 Uiso 1 1 calc R . .
H16C H 0.4824 0.1289 0.2145 0.074 Uiso 1 1 calc R . .
C17 C 0.4979(3) -0.1040(3) 0.3602(3) 0.0695(12) Uani 1 1 d . A .
H17A H 0.4627 -0.1463 0.4012 0.083 Uiso 1 1 calc R . .
H17B H 0.5137 -0.0579 0.4163 0.083 Uiso 1 1 calc R . .
H17C H 0.5570 -0.1281 0.3351 0.083 Uiso 1 1 calc R . .
C18 C 0.3542(3) -0.21281(19) 0.1840(4) 0.0596(10) Uani 1 1 d . . .
H18A H 0.3981 -0.2439 0.1372 0.072 Uiso 1 1 calc R A .
H18B H 0.2881 -0.2247 0.1522 0.072 Uiso 1 1 calc R . .
H18C H 0.3640 -0.2291 0.2699 0.072 Uiso 1 1 calc R . .
C19 C 0.2764(2) -0.1007(2) -0.0382(3) 0.0438(7) Uani 1 1 d . . .
H19A H 0.2580 -0.0535 -0.0912 0.053 Uiso 1 1 calc R A .
H19B H 0.2189 -0.1263 -0.0111 0.053 Uiso 1 1 calc R . .
H19C H 0.3109 -0.1413 -0.0833 0.053 Uiso 1 1 calc R . .
C21 C 0.10326(17) 0.11576(16) 0.1402(2) 0.0264(5) Uani 1 1 d . A .
H21 H 0.0806 0.1739 0.1494 0.032 Uiso 1 1 calc R . .
C22 C 0.01789(19) 0.05841(19) 0.1465(2) 0.0362(6) Uani 1 1 d . . .
H22A H -0.0064 0.0636 0.2266 0.043 Uiso 1 1 calc R A .
H22B H 0.0377 0.0011 0.1343 0.043 Uiso 1 1 calc R . .
H22C H -0.0326 0.0736 0.0828 0.043 Uiso 1 1 calc R . .
C23 C 0.1426(2) 0.10870(17) 0.0162(2) 0.0324(6) Uani 1 1 d . . .
H23A H 0.1978 0.1456 0.0138 0.039 Uiso 1 1 calc R A .
H23B H 0.0928 0.1245 -0.0481 0.039 Uiso 1 1 calc R . .
H23C H 0.1624 0.0515 0.0032 0.039 Uiso 1 1 calc R . .
C24A C 0.2742(2) 0.1921(2) 0.2671(3) 0.0261(7) Uani 0.80 1 d P A 1
H24A H 0.3204 0.1848 0.2044 0.031 Uiso 0.80 1 calc PR A 1
C24B C 0.2454(12) 0.2057(10) 0.3054(14) 0.031(4) Uiso 0.20 1 d P A 2
H24B H 0.1957 0.2387 0.3429 0.037 Uiso 0.20 1 calc PR A 2
C25 C 0.3343(2) 0.19604(18) 0.3927(3) 0.0456(8) Uani 1 1 d . . .
H25A H 0.3661 0.1428 0.4097 0.055 Uiso 0.80 1 calc PR A 1
H25B H 0.2923 0.2081 0.4564 0.055 Uiso 0.80 1 calc PR A 1
H25C H 0.3826 0.2397 0.3913 0.055 Uiso 0.80 1 calc PR A 1
H25D H 0.3590 0.2508 0.4175 0.055 Uiso 0.20 1 calc PR A 2
H25E H 0.3830 0.1658 0.3525 0.055 Uiso 0.20 1 calc PR A 2
H25F H 0.3187 0.1653 0.4648 0.055 Uiso 0.20 1 calc PR A 2
C26A C 0.2232(2) 0.2742(2) 0.2396(3) 0.0343(8) Uani 0.80 1 d P A 1
H26A H 0.1852 0.2707 0.1603 0.041 Uiso 0.80 1 calc PR A 1
H26B H 0.2706 0.3185 0.2375 0.041 Uiso 0.80 1 calc PR A 1
H26C H 0.1809 0.2860 0.3031 0.041 Uiso 0.80 1 calc PR A 1
C26B C 0.2793(12) 0.2499(10) 0.1990(15) 0.047(4) Uiso 0.20 1 d P A 2
H26D H 0.2259 0.2568 0.1358 0.057 Uiso 0.20 1 calc PR A 2
H26E H 0.3301 0.2176 0.1663 0.057 Uiso 0.20 1 calc PR A 2
H26F H 0.3043 0.3044 0.2250 0.057 Uiso 0.20 1 calc PR A 2
C27 C 0.28055(18) -0.04323(16) 0.4139(2) 0.0297(6) Uani 1 1 d . . .
H27 H 0.3281 -0.0822 0.4427 0.036 Uiso 1 1 calc R A .
C28 C 0.2360(2) -0.06685(19) 0.6215(2) 0.0394(7) Uani 1 1 d . . .
H28A H 0.2846 -0.1101 0.6180 0.047 Uiso 1 1 calc R A .
H28B H 0.1750 -0.0922 0.6370 0.047 Uiso 1 1 calc R . .
H28C H 0.2562 -0.0281 0.6874 0.047 Uiso 1 1 calc R . .

loop_
_atom_site_aniso_label
_atom_site_aniso_U_11
_atom_site_aniso_U_22
_atom_site_aniso_U_33
_atom_site_aniso_U_23
_atom_site_aniso_U_13
_atom_site_aniso_U_12
Ru 0.02394(11) 0.02693(11) 0.02301(11) 0.00103(9) 0.00595(7) 0.00035(9)
P 0.0245(3) 0.0247(3) 0.0205(3) 0.0016(2) 0.0029(2) -0.0015(3)
N 0.0342(12) 0.0317(12) 0.0214(10) 0.0049(9) 0.0049(9) 0.0037(10)
C1 0.0377(15) 0.0361(14) 0.0201(12) -0.0026(11) 0.0069(11) -0.0011(12)
C2 0.0306(14) 0.0285(13) 0.0204(11) -0.0032(10) 0.0034(10) -0.0003(10)
C3 0.0300(13) 0.0289(13) 0.0203(11) -0.0031(10) 0.0034(10) 0.0009(10)
C3A 0.0291(13) 0.0309(14) 0.0222(12) -0.0053(10) 0.0031(10) -0.0025(11)
C4 0.0309(14) 0.0309(14) 0.0301(13) -0.0018(11) 0.0044(11) 0.0002(11)
C5 0.0341(15) 0.0351(15) 0.0413(16) 0.0001(12) 0.0063(12) 0.0051(12)
C6 0.0352(16) 0.0436(17) 0.0422(16) -0.0077(13) 0.0148(13) 0.0079(13)
C7 0.0386(16) 0.0425(16) 0.0296(14) -0.0048(12) 0.0120(12) -0.0020(13)
C7A 0.0328(14) 0.0321(14) 0.0234(12) -0.0050(11) 0.0050(11) -0.0020(11)
C10 0.0288(13) 0.0270(13) 0.0363(14) -0.0012(11) 0.0159(11) 0.0022(10)
C11 0.0270(14) 0.0446(17) 0.0368(15) -0.0111(12) 0.0096(11) -0.0028(12)
C12 0.0270(14) 0.062(2) 0.0311(14) 0.0039(14) 0.0075(11) 0.0134(13)
C13 0.0383(15) 0.0303(14) 0.0399(15) 0.0043(12) 0.0172(12) 0.0090(12)
C14 0.0284(13) 0.0318(14) 0.0280(13) -0.0034(11) 0.0101(11) 0.0032(11)
C15 0.0455(18) 0.0349(16) 0.0535(18) 0.0087(14) 0.0286(15) 0.0035(13)
C16 0.0343(18) 0.083(3) 0.070(2) -0.031(2) 0.0186(16) -0.0200(17)
C17 0.044(2) 0.119(4) 0.0453(19) 0.014(2) 0.0045(16) 0.034(2)
C18 0.069(2) 0.0336(17) 0.081(3) 0.0132(17) 0.032(2) 0.0119(16)
C19 0.0426(17) 0.0525(19) 0.0374(15) -0.0146(14) 0.0102(13) -0.0074(14)
C21 0.0261(13) 0.0304(13) 0.0226(12) 0.0021(10) 0.0027(10) 0.0007(10)
C22 0.0322(15) 0.0491(17) 0.0271(13) -0.0011(12) 0.0015(11) -0.0079(13)
C23 0.0345(15) 0.0388(15) 0.0240(12) 0.0032(11) 0.0035(11) 0.0019(12)
C24A 0.0257(17) 0.0262(17) 0.0272(17) -0.0008(14) 0.0068(15) -0.0011(13)
C25 0.0457(18) 0.0349(16) 0.0525(19) -0.0048(14) -0.0139(14) -0.0059(14)
C26A 0.0350(19) 0.0258(17) 0.043(2) -0.0004(15) 0.0094(16) -0.0019(14)
C27 0.0285(14) 0.0304(13) 0.0307(13) 0.0035(11) 0.0058(11) 0.0055(11)
C28 0.0496(18) 0.0421(17) 0.0276(13) 0.0107(12) 0.0087(12) 0.0091(14)

loop_
_geom_bond_atom_site_label_1
_geom_bond_atom_site_label_2
_geom_bond_distance
_geom_bond_site_symmetry_2
_geom_bond_publ_flag
Ru C27 1.886(2) . ?
Ru P 2.2374(7) . ?
Ru C12 2.252(3) . ?
Ru C13 2.258(3) . ?
Ru C11 2.275(3) . ?
Ru C14 2.315(2) . ?
Ru C10 2.355(2) . ?
Ru H1 1.45(3) . ?
P C3 1.812(2) . ?
P C21 1.863(2) . ?
P C24A 1.874(3) . ?
P C24B 1.930(15) . ?
N C27 1.374(3) . ?
N C2 1.384(3) . ?
N C28 1.475(3) . ?
C1 C7A 1.489(4) . ?
C1 C2 1.512(3) . ?
C2 C3 1.362(3) . ?
C3 C3A 1.487(3) . ?
C3A C4 1.389(4) . ?
C3A C7A 1.409(3) . ?
C4 C5 1.390(4) . ?
C5 C6 1.382(4) . ?
C6 C7 1.385(4) . ?
C7 C7A 1.377(4) . ?
C10 C14 1.408(4) . ?
C10 C11 1.420(4) . ?
C10 C15 1.503(4) . ?
C11 C12 1.416(4) . ?
C11 C16 1.507(4) . ?
C12 C13 1.415(4) . ?
C12 C17 1.502(4) . ?
C13 C14 1.429(4) . ?
C13 C18 1.504(4) . ?
C14 C19 1.504(4) . ?
C21 C22 1.523(3) . ?
C21 C23 1.528(3) . ?
C24A C26A 1.525(5) . ?
C24A C25 1.552(4) . ?
C24B C26B 1.49(2) . ?
C24B C25 1.510(15) . ?
